data_7706037
loop_
_publ_author_name
'Liu, Yanjie'
'Tian, Rongqiang'
'Duan, Zheng'
'Mathey, Fran\,cois'

_publ_section_title
;
 Nonbenzenoid aromaticity of 1-phosphafulvenes: synthesis of
 phosphacymantrenes.
;
_journal_issue 2
_journal_name_full 'Dalton transactions (Cambridge, England : 2003)'
_journal_page_first 476
_journal_page_last 479
_journal_paper_doi 10.1039/d0dt03934a
_journal_volume 50
_journal_year 2021
_chemical_formula_moiety 'C45 H38 Mn2 O7 P2'
_chemical_formula_sum 'C45 H38 Mn2 O7 P2'
_chemical_formula_weight 862.57
_space_group_crystal_system monoclinic
_space_group_IT_number 14
_space_group_name_Hall '-P 2ybc'
_space_group_name_H-M_alt 'P 1 21/c 1'
_atom_sites_solution_hydrogens geom
_atom_sites_solution_primary direct
_audit_creation_date 2017-05-17
_audit_creation_method
;
Olex2 1.2
(compiled 2017.03.28 svn.r3405 for OlexSys, GUI svn.r5337)
;
_audit_update_record
;
2020-06-14 deposited with the CCDC.	2020-12-10 downloaded from the CCDC.
;
_cell_angle_alpha 90
_cell_angle_beta 93.5276(15)
_cell_angle_gamma 90
_cell_formula_units_Z 4
_cell_length_a 10.67365(18)
_cell_length_b 14.2261(3)
_cell_length_c 26.7140(5)
_cell_measurement_reflns_used 5029
_cell_measurement_temperature 293(2)
_cell_measurement_theta_max 70.3730
_cell_measurement_theta_min 4.1400
_cell_volume 4048.69(13)
_computing_cell_refinement
;
CrysAlisPro, Agilent Technologies,
Version 1.171.37.35 (release 13-08-2014 CrysAlis171 .NET)
(compiled Aug 13 2014,18:06:01)
;
_computing_data_collection
;
CrysAlisPro, Agilent Technologies,
Version 1.171.37.35 (release 13-08-2014 CrysAlis171 .NET)
(compiled Aug 13 2014,18:06:01)
;
_computing_data_reduction
;
CrysAlisPro, Agilent Technologies,
Version 1.171.37.35 (release 13-08-2014 CrysAlis171 .NET)
(compiled Aug 13 2014,18:06:01)
;
_computing_molecular_graphics 'Olex2 (Dolomanov et al., 2009)'
_computing_publication_material 'Olex2 (Dolomanov et al., 2009)'
_computing_structure_refinement 'ShelXL (Sheldrick, 2015)'
_computing_structure_solution 'ShelXS (Sheldrick, 2008)'
_diffrn_ambient_temperature 293(2)
_diffrn_detector 'CCD plate'
_diffrn_detector_area_resol_mean 16.2312
_diffrn_detector_type Eos
_diffrn_measured_fraction_theta_full 0.999
_diffrn_measured_fraction_theta_max 0.999
_diffrn_measurement_details
;
#__ type_ start__ end____ width___ exp.time_
  1 omega  -41.00   33.70   0.9000   12.0000
omega____ theta____ kappa____ phi______ frames
    -      -33.5000   57.0000  -60.0000 83

#__ type_ start__ end____ width___ exp.time_
  2 omega  -56.00   -5.60   0.9000   12.0000
omega____ theta____ kappa____ phi______ frames
    -      -33.5000   77.0000 -120.0000 56

#__ type_ start__ end____ width___ exp.time_
  3 omega  -35.00    3.70   0.9000   12.0000
omega____ theta____ kappa____ phi______ frames
    -       36.4734  -19.0000  -90.0000 43

#__ type_ start__ end____ width___ exp.time_
  4 omega  -29.00   11.50   0.9000   12.0000
omega____ theta____ kappa____ phi______ frames
    -       36.4734  -37.0000 -150.0000 45

#__ type_ start__ end____ width___ exp.time_
  5 omega   79.00  105.10   0.9000   12.0000
omega____ theta____ kappa____ phi______ frames
    -       36.4734  178.0000 -120.0000 29

#__ type_ start__ end____ width___ exp.time_
  6 omega   70.00   96.10   0.9000   12.0000
omega____ theta____ kappa____ phi______ frames
    -       36.4734   57.0000   90.0000 29

#__ type_ start__ end____ width___ exp.time_
  7 omega   40.00   74.20   0.9000   12.0000
omega____ theta____ kappa____ phi______ frames
    -       36.4734  -99.0000 -180.0000 38

#__ type_ start__ end____ width___ exp.time_
  8 omega    9.00   99.00   0.9000   12.0000
omega____ theta____ kappa____ phi______ frames
    -       36.4734   77.0000   30.0000 100

#__ type_ start__ end____ width___ exp.time_
  9 omega   -3.00   30.30   0.9000   12.0000
omega____ theta____ kappa____ phi______ frames
    -       36.4734  -99.0000 -180.0000 37

#__ type_ start__ end____ width___ exp.time_
 10 omega   78.00  109.50   0.9000   12.0000
omega____ theta____ kappa____ phi______ frames
    -       36.4734  178.0000   30.0000 35

#__ type_ start__ end____ width___ exp.time_
 11 omega   18.00   45.00   0.9000   12.0000
omega____ theta____ kappa____ phi______ frames
    -       36.4734  -37.0000 -150.0000 30

#__ type_ start__ end____ width___ exp.time_
 12 omega   39.00   65.10   0.9000   12.0000
omega____ theta____ kappa____ phi______ frames
    -       36.4734   57.0000   90.0000 29

#__ type_ start__ end____ width___ exp.time_
 13 omega   47.00   73.10   0.9000   12.0000
omega____ theta____ kappa____ phi______ frames
    -       36.4734  -19.0000  -90.0000 29

#__ type_ start__ end____ width___ exp.time_
 14 omega   31.00   57.10   0.9000   12.0000
omega____ theta____ kappa____ phi______ frames
    -       36.4734  -99.0000  -90.0000 29

#__ type_ start__ end____ width___ exp.time_
 15 omega   43.00   78.10   0.9000   27.5000
omega____ theta____ kappa____ phi______ frames
    -      108.0000  -45.0000  -30.0000 39

#__ type_ start__ end____ width___ exp.time_
 16 omega   54.00   90.00   0.9000   27.5000
omega____ theta____ kappa____ phi______ frames
    -      108.0000  -30.0000  -90.0000 40

#__ type_ start__ end____ width___ exp.time_
 17 omega   61.00  138.40   0.9000   27.5000
omega____ theta____ kappa____ phi______ frames
    -      108.0000  178.0000   30.0000 86

#__ type_ start__ end____ width___ exp.time_
 18 omega   97.00  167.20   0.9000   27.5000
omega____ theta____ kappa____ phi______ frames
    -      108.0000   45.0000   30.0000 78

#__ type_ start__ end____ width___ exp.time_
 19 omega   64.00  108.10   0.9000   27.5000
omega____ theta____ kappa____ phi______ frames
    -      108.0000  -94.0000 -180.0000 49

#__ type_ start__ end____ width___ exp.time_
 20 omega   68.00  106.70   0.9000   27.5000
omega____ theta____ kappa____ phi______ frames
    -      108.0000  -94.0000   60.0000 43

#__ type_ start__ end____ width___ exp.time_
 21 omega   47.00   80.30   0.9000   27.5000
omega____ theta____ kappa____ phi______ frames
    -      108.0000  -45.0000   60.0000 37

#__ type_ start__ end____ width___ exp.time_
 22 omega  104.00  133.70   0.9000   27.5000
omega____ theta____ kappa____ phi______ frames
    -      108.0000   61.0000   90.0000 33

#__ type_ start__ end____ width___ exp.time_
 23 omega   38.80   91.00   0.9000   27.5000
omega____ theta____ kappa____ phi______ frames
    -      108.0000  -30.0000    0.0000 58

#__ type_ start__ end____ width___ exp.time_
 24 omega   39.00  136.20   0.9000   27.5000
omega____ theta____ kappa____ phi______ frames
    -      108.0000  -77.0000  -60.0000 108
;
_diffrn_measurement_device 'four-circle diffractometer'
_diffrn_measurement_device_type 'Xcalibur, Eos, Gemini'
_diffrn_measurement_method '\w scans'
_diffrn_orient_matrix_UB_11 -0.0291819000
_diffrn_orient_matrix_UB_12 0.1048257000
_diffrn_orient_matrix_UB_13 -0.0093309000
_diffrn_orient_matrix_UB_21 0.0351476000
_diffrn_orient_matrix_UB_22 0.0213342000
_diffrn_orient_matrix_UB_23 0.0556347000
_diffrn_orient_matrix_UB_31 0.1372169000
_diffrn_orient_matrix_UB_32 0.0168157000
_diffrn_orient_matrix_UB_33 -0.0124763000
_diffrn_radiation_monochromator graphite
_diffrn_radiation_probe x-ray
_diffrn_radiation_type CuK\a
_diffrn_radiation_wavelength 1.54184
_diffrn_reflns_av_R_equivalents 0.0450
_diffrn_reflns_av_unetI/netI 0.0827
_diffrn_reflns_Laue_measured_fraction_full 0.999
_diffrn_reflns_Laue_measured_fraction_max 0.999
_diffrn_reflns_limit_h_max 12
_diffrn_reflns_limit_h_min -9
_diffrn_reflns_limit_k_max 16
_diffrn_reflns_limit_k_min -16
_diffrn_reflns_limit_l_max 28
_diffrn_reflns_limit_l_min -31
_diffrn_reflns_number 16980
_diffrn_reflns_point_group_measured_fraction_full 0.999
_diffrn_reflns_point_group_measured_fraction_max 0.999
_diffrn_reflns_theta_full 67.075
_diffrn_reflns_theta_max 67.075
_diffrn_reflns_theta_min 3.315
_diffrn_source 'Enhance (Cu) X-ray Source'
_exptl_absorpt_coefficient_mu 6.240
_exptl_absorpt_correction_T_max 1.00000
_exptl_absorpt_correction_T_min 0.77371
_exptl_absorpt_correction_type multi-scan
_exptl_absorpt_process_details
;
CrysAlisPro, Agilent Technologies,
Version 1.171.37.35 (release 13-08-2014 CrysAlis171 .NET)
(compiled Aug 13 2014,18:06:01)
Empirical absorption correction using spherical harmonics,
 implemented in SCALE3 ABSPACK scaling algorithm.
;
_exptl_crystal_colour yellow
_exptl_crystal_colour_primary yellow
_exptl_crystal_density_diffrn 1.415
_exptl_crystal_description needle
_exptl_crystal_F_000 1776
_exptl_crystal_size_max 0.17
_exptl_crystal_size_mid 0.07
_exptl_crystal_size_min 0.06
_refine_diff_density_max 0.499
_refine_diff_density_min -0.291
_refine_diff_density_rms 0.059
_refine_ls_extinction_method none
_refine_ls_goodness_of_fit_ref 1.021
_refine_ls_hydrogen_treatment constr
_refine_ls_matrix_type full
_refine_ls_number_parameters 511
_refine_ls_number_reflns 7210
_refine_ls_number_restraints 0
_refine_ls_restrained_S_all 1.021
_refine_ls_R_factor_all 0.0891
_refine_ls_R_factor_gt 0.0536
_refine_ls_shift/su_max 0.001
_refine_ls_shift/su_mean 0.000
_refine_ls_structure_factor_coef Fsqd
_refine_ls_weighting_details 'w=1/[\s^2^(Fo^2^)+(0.0405P)^2^] where P=(Fo^2^+2Fc^2^)/3'
_refine_ls_weighting_scheme calc
_refine_ls_wR_factor_gt 0.1114
_refine_ls_wR_factor_ref 0.1232
_reflns_Friedel_coverage 0.000
_reflns_number_gt 4783
_reflns_number_total 7210
_reflns_threshold_expression 'I > 2\s(I)'
_cod_data_source_file d0dt03934a2.cif
_cod_data_source_block 20170575
_cod_depositor_comments 'Adding full bibliography for 7706035--7706039.cif.'
_cod_original_cell_volume 4048.67(13)
_cod_database_code 7706037
_shelx_shelxl_version_number 2014/7
_chemical_oxdiff_formula C38H70N2O2P2Cl2Mn1
_shelx_space_group_comment
;
The symmetry employed for this shelxl refinement is uniquely defined
by the following loop, which should always be used as a source of
symmetry information in preference to the above space-group names.
They are only intended as comments.
;
_reflns_odcompleteness_completeness 99.88
_reflns_odcompleteness_iscentric 1
_reflns_odcompleteness_theta 66.97
_olex2_refinement_description
;
1. Fixed Uiso
 At 1.2 times of:
  All C(H) groups
 At 1.5 times of:
  All C(H,H,H) groups
2.a Ternary CH refined with riding coordinates:
 C30(H30), C31(H31)
2.b Aromatic/amide H refined with riding coordinates:
 C11(H11), C12(H12), C13(H13), C14(H14), C15(H15), C23(H23), C24(H24),
 C25(H25), C26(H26), C27(H27), C33(H33), C34(H34), C36(H36), C37(H37), C40(H40),
  C41(H41), C43(H43), C44(H44)
2.c Idealised Me refined as rotating group:
 C16(H16A,H16B,H16C), C17(H17A,H17B,H17C), C28(H28A,H28B,H28C), C29(H29A,H29B,
 H29C), C38(H38A,H38B,H38C), C45(H45A,H45B,H45C)
;
_olex2_submission_special_instructions 'No special instructions were received'

loop_
_space_group_symop_operation_xyz
'x, y, z'
'-x, y+1/2, -z+1/2'
'-x, -y, -z'
'x, -y-1/2, z-1/2'

loop_
_atom_site_label
_atom_site_type_symbol
_atom_site_fract_x
_atom_site_fract_y
_atom_site_fract_z
_atom_site_U_iso_or_equiv
_atom_site_adp_type
_atom_site_occupancy
_atom_site_site_symmetry_order
_atom_site_calc_flag
_atom_site_refinement_flags_posn
_atom_site_refinement_flags_adp
_atom_site_refinement_flags_occupancy
_atom_site_disorder_assembly
_atom_site_disorder_group
C1 C 1.1640(5) 0.2228(4) 0.2919(2) 0.0706(16) Uani 1 1 d . . . . .
C2 C 0.9586(6) 0.1917(4) 0.2407(2) 0.0772(18) Uani 1 1 d . . . . .
C3 C 0.9488(5) 0.2013(4) 0.33573(19) 0.0585(13) Uani 1 1 d . . . . .
C4 C 0.8016(4) 0.3581(3) 0.41370(15) 0.0462(11) Uani 1 1 d . . . . .
C5 C 0.7634(4) 0.5280(4) 0.38171(16) 0.0489(12) Uani 1 1 d . . . . .
C6 C 0.8890(4) 0.3822(3) 0.25161(14) 0.0357(9) Uani 1 1 d . . . . .
C7 C 1.0162(4) 0.3909(3) 0.23819(15) 0.0403(10) Uani 1 1 d . . . . .
C8 C 1.1013(4) 0.4077(3) 0.28068(15) 0.0410(10) Uani 1 1 d . . . . .
C9 C 1.0424(4) 0.4075(3) 0.32694(14) 0.0366(9) Uani 1 1 d . . . . .
C10 C 1.1011(4) 0.4262(4) 0.37842(15) 0.0442(11) Uani 1 1 d . . . . .
C11 C 1.1590(4) 0.3565(4) 0.40729(18) 0.0625(14) Uani 1 1 d . . . . .
H11 H 1.1689 0.2968 0.3940 0.075 Uiso 1 1 calc R . . . .
C12 C 1.2024(5) 0.3760(5) 0.4564(2) 0.080(2) Uani 1 1 d . . . . .
H12 H 1.2424 0.3291 0.4756 0.096 Uiso 1 1 calc R . . . .
C13 C 1.1871(5) 0.4631(6) 0.47661(19) 0.084(2) Uani 1 1 d . . . . .
H13 H 1.2142 0.4751 0.5097 0.101 Uiso 1 1 calc R . . . .
C14 C 1.1318(5) 0.5320(5) 0.4478(2) 0.0812(19) Uani 1 1 d . . . . .
H14 H 1.1228 0.5918 0.4611 0.097 Uiso 1 1 calc R . . . .
C15 C 1.0887(4) 0.5139(4) 0.39901(17) 0.0589(14) Uani 1 1 d . . . . .
H15 H 1.0508 0.5618 0.3798 0.071 Uiso 1 1 calc R . . . .
C16 C 1.0650(4) 0.3873(4) 0.18603(15) 0.0616(15) Uani 1 1 d . . . . .
H16A H 1.1489 0.3627 0.1880 0.092 Uiso 1 1 calc GR . . . .
H16B H 1.0653 0.4495 0.1721 0.092 Uiso 1 1 calc GR . . . .
H16C H 1.0118 0.3474 0.1650 0.092 Uiso 1 1 calc GR . . . .
C17 C 1.2390(4) 0.4296(4) 0.27793(16) 0.0554(13) Uani 1 1 d . . . . .
H17A H 1.2828 0.4139 0.3093 0.083 Uiso 1 1 calc GR . . . .
H17B H 1.2494 0.4953 0.2712 0.083 Uiso 1 1 calc GR . . . .
H17C H 1.2725 0.3934 0.2515 0.083 Uiso 1 1 calc GR . . . .
C18 C 0.6120(3) 0.4021(3) 0.28915(13) 0.0321(9) Uani 1 1 d . . . . .
C19 C 0.5609(4) 0.4727(3) 0.31893(14) 0.0367(10) Uani 1 1 d . . . . .
C20 C 0.5245(4) 0.4386(3) 0.36674(15) 0.0415(11) Uani 1 1 d . . . . .
C21 C 0.5446(4) 0.3413(3) 0.37246(14) 0.0370(10) Uani 1 1 d . . . . .
C22 C 0.5196(4) 0.2841(3) 0.41735(15) 0.0428(11) Uani 1 1 d . . . . .
C23 C 0.5521(4) 0.3135(4) 0.46622(16) 0.0525(13) Uani 1 1 d . . . . .
H23 H 0.5900 0.3718 0.4715 0.063 Uiso 1 1 calc R . . . .
C24 C 0.5293(5) 0.2578(4) 0.50676(18) 0.0650(16) Uani 1 1 d . . . . .
H24 H 0.5513 0.2787 0.5391 0.078 Uiso 1 1 calc R . . . .
C25 C 0.4732(5) 0.1704(5) 0.4993(2) 0.0698(17) Uani 1 1 d . . . . .
H25 H 0.4584 0.1323 0.5266 0.084 Uiso 1 1 calc R . . . .
C26 C 0.4401(5) 0.1408(4) 0.4520(2) 0.0693(16) Uani 1 1 d . . . . .
H26 H 0.4024 0.0823 0.4470 0.083 Uiso 1 1 calc R . . . .
C27 C 0.4624(4) 0.1976(3) 0.41110(17) 0.0525(12) Uani 1 1 d . . . . .
H27 H 0.4383 0.1769 0.3789 0.063 Uiso 1 1 calc R . . . .
C28 C 0.5396(4) 0.5732(3) 0.30289(16) 0.0490(12) Uani 1 1 d . . . . .
H28A H 0.5357 0.6123 0.3320 0.073 Uiso 1 1 calc GR . . . .
H28B H 0.4620 0.5778 0.2829 0.073 Uiso 1 1 calc GR . . . .
H28C H 0.6075 0.5934 0.2835 0.073 Uiso 1 1 calc GR . . . .
C29 C 0.4591(4) 0.5007(3) 0.40305(16) 0.0523(12) Uani 1 1 d . . . . .
H29A H 0.4388 0.4645 0.4318 0.078 Uiso 1 1 calc GR . . . .
H29B H 0.3834 0.5256 0.3868 0.078 Uiso 1 1 calc GR . . . .
H29C H 0.5136 0.5516 0.4136 0.078 Uiso 1 1 calc GR . . . .
C30 C 0.7672(4) 0.3660(3) 0.21813(14) 0.0361(9) Uani 1 1 d . . . . .
H30 H 0.7460 0.2991 0.2196 0.043 Uiso 1 1 calc R . . . .
C31 C 0.6536(4) 0.4236(3) 0.23690(13) 0.0352(9) Uani 1 1 d . . . . .
H31 H 0.6791 0.4898 0.2371 0.042 Uiso 1 1 calc R . . . .
C32 C 0.7847(4) 0.3912(3) 0.16369(15) 0.0413(10) Uani 1 1 d . . . . .
C33 C 0.8111(4) 0.4834(3) 0.15076(15) 0.0485(12) Uani 1 1 d . . . . .
H33 H 0.8153 0.5293 0.1756 0.058 Uiso 1 1 calc R . . . .
C34 C 0.8314(4) 0.5086(4) 0.10197(16) 0.0566(13) Uani 1 1 d . . . . .
H34 H 0.8495 0.5707 0.0944 0.068 Uiso 1 1 calc R . . . .
C35 C 0.8248(5) 0.4421(4) 0.06482(17) 0.0550(13) Uani 1 1 d . . . . .
C36 C 0.7986(5) 0.3503(4) 0.07621(16) 0.0565(13) Uani 1 1 d . . . . .
H36 H 0.7952 0.3048 0.0512 0.068 Uiso 1 1 calc R . . . .
C37 C 0.7768(4) 0.3254(4) 0.12604(15) 0.0498(12) Uani 1 1 d . . . . .
H37 H 0.7569 0.2636 0.1335 0.060 Uiso 1 1 calc R . . . .
C38 C 0.8498(6) 0.4078(4) -0.02124(17) 0.0817(19) Uani 1 1 d . . . . .
H38A H 0.9118 0.3607 -0.0126 0.123 Uiso 1 1 calc GR . . . .
H38B H 0.8706 0.4388 -0.0516 0.123 Uiso 1 1 calc GR . . . .
H38C H 0.7689 0.3787 -0.0262 0.123 Uiso 1 1 calc GR . . . .
C39 C 0.5407(4) 0.4157(3) 0.19924(14) 0.0370(10) Uani 1 1 d . . . . .
C40 C 0.4915(4) 0.4952(3) 0.17576(16) 0.0497(12) Uani 1 1 d . . . . .
H40 H 0.5257 0.5536 0.1843 0.060 Uiso 1 1 calc R . . . .
C41 C 0.3927(4) 0.4903(4) 0.13996(17) 0.0551(13) Uani 1 1 d . . . . .
H41 H 0.3602 0.5451 0.1252 0.066 Uiso 1 1 calc R . . . .
C42 C 0.3424(4) 0.4041(4) 0.12613(15) 0.0449(11) Uani 1 1 d . . . . .
C43 C 0.3873(4) 0.3239(3) 0.14935(15) 0.0463(11) Uani 1 1 d . . . . .
H43 H 0.3529 0.2656 0.1407 0.056 Uiso 1 1 calc R . . . .
C44 C 0.4856(4) 0.3310(3) 0.18614(15) 0.0430(11) Uani 1 1 d . . . . .
H44 H 0.5148 0.2767 0.2024 0.052 Uiso 1 1 calc R . . . .
C45 C 0.1931(5) 0.3231(4) 0.07096(19) 0.0683(16) Uani 1 1 d . . . . .
H45A H 0.1482 0.2930 0.0966 0.102 Uiso 1 1 calc GR . . . .
H45B H 0.2586 0.2823 0.0609 0.102 Uiso 1 1 calc GR . . . .
H45C H 0.1364 0.3365 0.0426 0.102 Uiso 1 1 calc GR . . . .
Mn1 Mn 1.01022(7) 0.27412(5) 0.28802(3) 0.04343(19) Uani 1 1 d . . . . .
Mn2 Mn 0.72108(6) 0.41297(5) 0.36011(2) 0.03432(17) Uani 1 1 d . . . . .
O1 O 1.2643(4) 0.1922(3) 0.29231(19) 0.1104(18) Uani 1 1 d . . . . .
O2 O 0.9251(6) 0.1409(3) 0.21006(17) 0.141(2) Uani 1 1 d . . . . .
O3 O 0.9096(4) 0.1552(3) 0.36580(15) 0.0957(15) Uani 1 1 d . . . . .
O4 O 0.8522(3) 0.3238(3) 0.44800(11) 0.0670(10) Uani 1 1 d . . . . .
O5 O 0.7838(4) 0.6034(2) 0.39477(14) 0.0781(12) Uani 1 1 d . . . . .
O6 O 0.8474(4) 0.4742(3) 0.01786(12) 0.0797(12) Uani 1 1 d . . . . .
O7 O 0.2458(3) 0.4073(3) 0.08972(11) 0.0603(9) Uani 1 1 d . . . . .
P1 P 0.88001(10) 0.39890(8) 0.31607(4) 0.0350(2) Uani 1 1 d . . . . .
P2 P 0.60870(10) 0.28851(8) 0.31838(4) 0.0382(3) Uani 1 1 d . . . . .

loop_
_atom_site_aniso_label
_atom_site_aniso_U_11
_atom_site_aniso_U_22
_atom_site_aniso_U_33
_atom_site_aniso_U_23
_atom_site_aniso_U_13
_atom_site_aniso_U_12
C1 0.067(4) 0.061(4) 0.086(4) 0.013(3) 0.022(3) 0.013(3)
C2 0.117(5) 0.051(3) 0.062(3) -0.014(3) -0.012(3) 0.010(3)
C3 0.066(4) 0.048(3) 0.062(3) 0.005(3) 0.010(3) 0.014(3)
C4 0.048(3) 0.058(3) 0.034(2) -0.002(2) 0.006(2) -0.005(2)
C5 0.052(3) 0.052(3) 0.043(3) -0.006(2) -0.001(2) 0.004(3)
C6 0.039(2) 0.039(2) 0.029(2) 0.0004(18) 0.0017(16) 0.002(2)
C7 0.035(2) 0.049(3) 0.037(2) 0.004(2) 0.0051(17) 0.005(2)
C8 0.035(2) 0.046(3) 0.042(2) 0.005(2) 0.0058(18) 0.001(2)
C9 0.029(2) 0.043(2) 0.038(2) 0.0008(19) 0.0002(16) 0.001(2)
C10 0.030(2) 0.065(3) 0.037(2) 0.005(2) 0.0020(17) 0.000(2)
C11 0.053(3) 0.075(4) 0.059(3) 0.006(3) -0.007(2) 0.002(3)
C12 0.069(4) 0.118(6) 0.051(3) 0.028(4) -0.016(3) -0.009(4)
C13 0.069(4) 0.151(7) 0.032(3) -0.006(4) -0.006(3) -0.008(4)
C14 0.079(4) 0.111(6) 0.053(3) -0.032(4) 0.000(3) 0.004(4)
C15 0.055(3) 0.073(4) 0.047(3) -0.011(3) -0.002(2) 0.009(3)
C16 0.041(3) 0.103(5) 0.041(3) 0.003(3) 0.007(2) 0.004(3)
C17 0.031(3) 0.083(4) 0.051(3) 0.003(3) 0.002(2) -0.005(3)
C18 0.024(2) 0.038(2) 0.034(2) -0.0028(18) -0.0033(15) -0.0035(18)
C19 0.030(2) 0.040(2) 0.039(2) -0.0016(19) -0.0041(17) -0.0019(19)
C20 0.035(3) 0.049(3) 0.041(2) -0.010(2) 0.0054(18) -0.005(2)
C21 0.026(2) 0.046(3) 0.039(2) -0.005(2) 0.0053(17) -0.0026(19)
C22 0.041(3) 0.049(3) 0.039(2) 0.000(2) 0.0124(19) 0.004(2)
C23 0.053(3) 0.065(3) 0.040(2) 0.000(2) 0.011(2) -0.002(3)
C24 0.065(4) 0.092(5) 0.039(3) 0.008(3) 0.010(2) 0.013(3)
C25 0.068(4) 0.088(5) 0.056(3) 0.024(3) 0.024(3) 0.009(3)
C26 0.073(4) 0.061(4) 0.076(4) 0.014(3) 0.023(3) -0.013(3)
C27 0.051(3) 0.061(3) 0.046(3) -0.002(2) 0.009(2) -0.003(3)
C28 0.050(3) 0.043(3) 0.053(3) -0.001(2) 0.003(2) 0.007(2)
C29 0.052(3) 0.053(3) 0.052(3) -0.007(2) 0.014(2) 0.005(2)
C30 0.038(2) 0.036(2) 0.034(2) 0.0002(18) -0.0001(17) 0.001(2)
C31 0.035(2) 0.038(2) 0.033(2) -0.0005(18) 0.0013(16) -0.0009(19)
C32 0.037(2) 0.055(3) 0.032(2) -0.006(2) 0.0021(17) 0.001(2)
C33 0.056(3) 0.055(3) 0.035(2) -0.003(2) 0.007(2) -0.002(2)
C34 0.068(4) 0.059(3) 0.043(3) 0.005(2) 0.007(2) 0.000(3)
C35 0.059(3) 0.070(4) 0.036(2) 0.001(2) 0.002(2) 0.000(3)
C36 0.066(3) 0.068(4) 0.035(2) -0.017(2) 0.001(2) -0.002(3)
C37 0.048(3) 0.057(3) 0.044(3) -0.007(2) 0.003(2) -0.007(2)
C38 0.112(5) 0.097(5) 0.037(3) -0.005(3) 0.008(3) 0.005(4)
C39 0.039(2) 0.042(2) 0.030(2) 0.0018(19) 0.0029(16) -0.003(2)
C40 0.055(3) 0.044(3) 0.049(3) 0.005(2) -0.007(2) -0.007(2)
C41 0.058(3) 0.051(3) 0.055(3) 0.017(2) -0.015(2) 0.001(3)
C42 0.039(3) 0.061(3) 0.034(2) 0.003(2) -0.0027(17) 0.000(2)
C43 0.045(3) 0.044(3) 0.049(3) -0.009(2) -0.004(2) -0.007(2)
C44 0.044(3) 0.041(3) 0.043(2) 0.004(2) -0.0049(19) 0.004(2)
C45 0.058(3) 0.088(4) 0.058(3) -0.012(3) -0.010(2) -0.008(3)
Mn1 0.0463(4) 0.0436(4) 0.0407(4) -0.0012(3) 0.0048(3) 0.0075(4)
Mn2 0.0345(4) 0.0389(4) 0.0297(3) -0.0038(3) 0.0034(2) 0.0007(3)
O1 0.068(3) 0.092(4) 0.175(5) 0.033(3) 0.036(3) 0.038(3)
O2 0.255(7) 0.070(3) 0.093(3) -0.038(3) -0.038(4) 0.007(4)
O3 0.120(4) 0.071(3) 0.101(3) 0.041(3) 0.043(3) 0.015(3)
O4 0.069(2) 0.088(3) 0.0426(19) 0.0135(19) -0.0073(16) 0.012(2)
O5 0.093(3) 0.048(2) 0.091(3) -0.024(2) -0.013(2) -0.003(2)
O6 0.118(3) 0.087(3) 0.0352(18) 0.0021(19) 0.0148(19) -0.002(3)
O7 0.054(2) 0.067(2) 0.056(2) 0.0020(18) -0.0188(15) -0.0038(19)
P1 0.0333(6) 0.0436(6) 0.0282(5) -0.0024(5) 0.0018(4) -0.0002(5)
P2 0.0442(7) 0.0380(6) 0.0326(5) -0.0024(5) 0.0049(4) -0.0021(5)

loop_
_atom_type_symbol
_atom_type_description
_atom_type_scat_dispersion_real
_atom_type_scat_dispersion_imag
_atom_type_scat_source
C C 0.0181 0.0091 'International Tables Vol C Tables 4.2.6.8 and 6.1.1.4'
H H 0.0000 0.0000 'International Tables Vol C Tables 4.2.6.8 and 6.1.1.4'
Mn Mn -0.5299 2.8052 'International Tables Vol C Tables 4.2.6.8 and 6.1.1.4'
O O 0.0492 0.0322 'International Tables Vol C Tables 4.2.6.8 and 6.1.1.4'
P P 0.2955 0.4335 'International Tables Vol C Tables 4.2.6.8 and 6.1.1.4'

loop_
_geom_angle_atom_site_label_1
_geom_angle_atom_site_label_2
_geom_angle_atom_site_label_3
_geom_angle
_geom_angle_site_symmetry_1
_geom_angle_site_symmetry_3
_geom_angle_publ_flag
O1 C1 Mn1 176.5(5) . . ?
O2 C2 Mn1 178.6(6) . . ?
O3 C3 Mn1 179.8(6) . . ?
O4 C4 Mn2 179.3(5) . . ?
O5 C5 Mn2 176.1(5) . . ?
C7 C6 C30 130.1(3) . . ?
C7 C6 Mn1 68.3(2) . . ?
C7 C6 P1 110.2(3) . . ?
C30 C6 Mn1 127.0(3) . . ?
C30 C6 P1 119.6(3) . . ?
P1 C6 Mn1 74.07(14) . . ?
C6 C7 C16 127.7(4) . . ?
C6 C7 Mn1 73.2(2) . . ?
C8 C7 C6 112.5(3) . . ?
C8 C7 C16 119.8(4) . . ?
C8 C7 Mn1 71.1(2) . . ?
C16 C7 Mn1 124.8(3) . . ?
C7 C8 C17 124.7(4) . . ?
C7 C8 Mn1 69.8(3) . . ?
C9 C8 C7 113.4(4) . . ?
C9 C8 C17 121.8(4) . . ?
C9 C8 Mn1 72.0(2) . . ?
C17 C8 Mn1 129.3(3) . . ?
C8 C9 C10 128.0(4) . . ?
C8 C9 Mn1 69.7(2) . . ?
C8 C9 P1 110.1(3) . . ?
C10 C9 Mn1 129.5(3) . . ?
C10 C9 P1 121.3(3) . . ?
P1 C9 Mn1 74.55(15) . . ?
C11 C10 C9 122.3(5) . . ?
C15 C10 C9 118.9(4) . . ?
C15 C10 C11 118.7(5) . . ?
C10 C11 H11 120.1 . . ?
C10 C11 C12 119.8(6) . . ?
C12 C11 H11 120.1 . . ?
C11 C12 H12 119.6 . . ?
C13 C12 C11 120.8(6) . . ?
C13 C12 H12 119.6 . . ?
C12 C13 H13 120.4 . . ?
C14 C13 C12 119.3(5) . . ?
C14 C13 H13 120.4 . . ?
C13 C14 H14 119.7 . . ?
C13 C14 C15 120.6(6) . . ?
C15 C14 H14 119.7 . . ?
C10 C15 C14 120.8(6) . . ?
C10 C15 H15 119.6 . . ?
C14 C15 H15 119.6 . . ?
C7 C16 H16A 109.5 . . ?
C7 C16 H16B 109.5 . . ?
C7 C16 H16C 109.5 . . ?
H16A C16 H16B 109.5 . . ?
H16A C16 H16C 109.5 . . ?
H16B C16 H16C 109.5 . . ?
C8 C17 H17A 109.5 . . ?
C8 C17 H17B 109.5 . . ?
C8 C17 H17C 109.5 . . ?
H17A C17 H17B 109.5 . . ?
H17A C17 H17C 109.5 . . ?
H17B C17 H17C 109.5 . . ?
C19 C18 C31 121.3(4) . . ?
C19 C18 Mn2 70.3(2) . . ?
C19 C18 P2 112.1(3) . . ?
C31 C18 Mn2 128.1(3) . . ?
C31 C18 P2 126.4(3) . . ?
P2 C18 Mn2 73.01(14) . . ?
C18 C19 C20 113.2(4) . . ?
C18 C19 C28 124.9(4) . . ?
C18 C19 Mn2 71.6(2) . . ?
C20 C19 C28 121.9(4) . . ?
C20 C19 Mn2 70.3(2) . . ?
C28 C19 Mn2 128.5(3) . . ?
C19 C20 C29 122.0(4) . . ?
C19 C20 Mn2 70.5(2) . . ?
C21 C20 C19 112.3(4) . . ?
C21 C20 C29 125.3(4) . . ?
C21 C20 Mn2 72.5(2) . . ?
C29 C20 Mn2 130.0(3) . . ?
C20 C21 C22 126.3(4) . . ?
C20 C21 Mn2 69.6(2) . . ?
C20 C21 P2 112.7(3) . . ?
C22 C21 Mn2 125.2(3) . . ?
C22 C21 P2 121.0(3) . . ?
P2 C21 Mn2 72.54(13) . . ?
C23 C22 C21 123.0(4) . . ?
C27 C22 C21 119.4(4) . . ?
C27 C22 C23 117.6(4) . . ?
C22 C23 H23 119.4 . . ?
C24 C23 C22 121.2(5) . . ?
C24 C23 H23 119.4 . . ?
C23 C24 H24 120.0 . . ?
C23 C24 C25 119.9(5) . . ?
C25 C24 H24 120.0 . . ?
C24 C25 H25 120.1 . . ?
C26 C25 C24 119.7(5) . . ?
C26 C25 H25 120.1 . . ?
C25 C26 H26 119.9 . . ?
C25 C26 C27 120.2(5) . . ?
C27 C26 H26 119.9 . . ?
C22 C27 C26 121.3(5) . . ?
C22 C27 H27 119.4 . . ?
C26 C27 H27 119.4 . . ?
C19 C28 H28A 109.5 . . ?
C19 C28 H28B 109.5 . . ?
C19 C28 H28C 109.5 . . ?
H28A C28 H28B 109.5 . . ?
H28A C28 H28C 109.5 . . ?
H28B C28 H28C 109.5 . . ?
C20 C29 H29A 109.5 . . ?
C20 C29 H29B 109.5 . . ?
C20 C29 H29C 109.5 . . ?
H29A C29 H29B 109.5 . . ?
H29A C29 H29C 109.5 . . ?
H29B C29 H29C 109.5 . . ?
C6 C30 H30 108.0 . . ?
C6 C30 C31 112.0(3) . . ?
C31 C30 H30 108.0 . . ?
C32 C30 C6 111.7(3) . . ?
C32 C30 H30 108.0 . . ?
C32 C30 C31 109.0(3) . . ?
C18 C31 C30 117.5(3) . . ?
C18 C31 H31 106.5 . . ?
C18 C31 C39 109.1(3) . . ?
C30 C31 H31 106.5 . . ?
C39 C31 C30 110.2(3) . . ?
C39 C31 H31 106.5 . . ?
C33 C32 C30 119.9(4) . . ?
C37 C32 C30 122.3(4) . . ?
C37 C32 C33 117.7(4) . . ?
C32 C33 H33 119.2 . . ?
C34 C33 C32 121.7(4) . . ?
C34 C33 H33 119.2 . . ?
C33 C34 H34 120.0 . . ?
C35 C34 C33 120.0(5) . . ?
C35 C34 H34 120.0 . . ?
C34 C35 C36 119.9(4) . . ?
C34 C35 O6 115.4(5) . . ?
O6 C35 C36 124.7(5) . . ?
C35 C36 H36 120.2 . . ?
C35 C36 C37 119.7(4) . . ?
C37 C36 H36 120.2 . . ?
C32 C37 C36 121.0(5) . . ?
C32 C37 H37 119.5 . . ?
C36 C37 H37 119.5 . . ?
H38A C38 H38B 109.5 . . ?
H38A C38 H38C 109.5 . . ?
H38B C38 H38C 109.5 . . ?
O6 C38 H38A 109.5 . . ?
O6 C38 H38B 109.5 . . ?
O6 C38 H38C 109.5 . . ?
C40 C39 C31 120.1(4) . . ?
C44 C39 C31 122.7(4) . . ?
C44 C39 C40 117.2(4) . . ?
C39 C40 H40 119.1 . . ?
C41 C40 C39 121.8(5) . . ?
C41 C40 H40 119.1 . . ?
C40 C41 H41 120.1 . . ?
C42 C41 C40 119.9(5) . . ?
C42 C41 H41 120.1 . . ?
C43 C42 C41 119.9(4) . . ?
C43 C42 O7 125.0(4) . . ?
O7 C42 C41 115.0(4) . . ?
C42 C43 H43 120.5 . . ?
C42 C43 C44 119.0(4) . . ?
C44 C43 H43 120.5 . . ?
C39 C44 C43 122.2(4) . . ?
C39 C44 H44 118.9 . . ?
C43 C44 H44 118.9 . . ?
H45A C45 H45B 109.5 . . ?
H45A C45 H45C 109.5 . . ?
H45B C45 H45C 109.5 . . ?
O7 C45 H45A 109.5 . . ?
O7 C45 H45B 109.5 . . ?
O7 C45 H45C 109.5 . . ?
C1 Mn1 C3 95.5(2) . . ?
C1 Mn1 C6 145.3(2) . . ?
C1 Mn1 C7 106.9(2) . . ?
C1 Mn1 C8 87.0(2) . . ?
C1 Mn1 C9 102.1(2) . . ?
C1 Mn1 P1 145.8(2) . . ?
C2 Mn1 C1 90.9(3) . . ?
C2 Mn1 C3 90.8(3) . . ?
C2 Mn1 C6 89.9(2) . . ?
C2 Mn1 C7 95.1(2) . . ?
C2 Mn1 C8 129.6(2) . . ?
C2 Mn1 C9 160.3(2) . . ?
C2 Mn1 P1 123.1(2) . . ?
C3 Mn1 C6 119.12(19) . . ?
C3 Mn1 C7 156.64(19) . . ?
C3 Mn1 C8 139.6(2) . . ?
C3 Mn1 C9 102.6(2) . . ?
C3 Mn1 P1 87.80(16) . . ?
C6 Mn1 P1 44.36(10) . . ?
C7 Mn1 C6 38.55(14) . . ?
C7 Mn1 C8 39.01(15) . . ?
C7 Mn1 C9 67.03(16) . . ?
C7 Mn1 P1 70.05(11) . . ?
C8 Mn1 C6 66.33(16) . . ?
C8 Mn1 C9 38.29(14) . . ?
C8 Mn1 P1 69.43(11) . . ?
C9 Mn1 C6 70.95(15) . . ?
C9 Mn1 P1 44.41(10) . . ?
C4 Mn2 C18 150.22(19) . . ?
C4 Mn2 C19 154.56(17) . . ?
C4 Mn2 C20 115.38(18) . . ?
C4 Mn2 C21 92.93(18) . . ?
C4 Mn2 P1 92.35(14) . . ?
C4 Mn2 P2 104.59(16) . . ?
C5 Mn2 C4 92.4(2) . . ?
C5 Mn2 C18 117.35(19) . . ?
C5 Mn2 C19 88.87(19) . . ?
C5 Mn2 C20 92.70(19) . . ?
C5 Mn2 C21 125.65(18) . . ?
C5 Mn2 P1 94.03(15) . . ?
C5 Mn2 P2 160.94(16) . . ?
C18 Mn2 C21 71.17(14) . . ?
C18 Mn2 P2 46.27(11) . . ?
C19 Mn2 C18 38.15(14) . . ?
C19 Mn2 C21 66.17(16) . . ?
C19 Mn2 P2 72.07(12) . . ?
C20 Mn2 C18 67.00(14) . . ?
C20 Mn2 C19 39.20(15) . . ?
C20 Mn2 C21 37.89(16) . . ?
C20 Mn2 P2 72.39(12) . . ?
C21 Mn2 P2 46.24(11) . . ?
P1 Mn2 C18 85.04(10) . . ?
P1 Mn2 C19 112.91(11) . . ?
P1 Mn2 C20 151.13(12) . . ?
P1 Mn2 C21 139.64(11) . . ?
P1 Mn2 P2 93.84(4) . . ?
C35 O6 C38 117.8(4) . . ?
C42 O7 C45 119.5(4) . . ?
C6 P1 Mn1 61.57(14) . . ?
C6 P1 Mn2 130.57(14) . . ?
C9 P1 C6 93.42(19) . . ?
C9 P1 Mn1 61.04(14) . . ?
C9 P1 Mn2 135.86(14) . . ?
Mn2 P1 Mn1 137.43(6) . . ?
C18 P2 C21 89.54(19) . . ?
C18 P2 Mn2 60.72(12) . . ?
C21 P2 Mn2 61.22(13) . . ?

loop_
_geom_bond_atom_site_label_1
_geom_bond_atom_site_label_2
_geom_bond_distance
_geom_bond_site_symmetry_2
_geom_bond_publ_flag
C1 Mn1 1.793(6) . ?
C1 O1 1.156(6) . ?
C2 Mn1 1.786(6) . ?
C2 O2 1.133(6) . ?
C3 Mn1 1.798(5) . ?
C3 O3 1.136(5) . ?
C4 Mn2 1.802(5) . ?
C4 O4 1.143(5) . ?
C5 Mn2 1.785(5) . ?
C5 O5 1.144(5) . ?
C6 C7 1.431(5) . ?
C6 C30 1.549(5) . ?
C6 Mn1 2.197(4) . ?
C6 P1 1.747(4) . ?
C7 C8 1.430(6) . ?
C7 C16 1.519(5) . ?
C7 Mn1 2.132(4) . ?
C8 C9 1.421(5) . ?
C8 C17 1.508(5) . ?
C8 Mn1 2.150(4) . ?
C9 C10 1.499(5) . ?
C9 Mn1 2.181(4) . ?
C9 P1 1.744(4) . ?
C10 C11 1.378(6) . ?
C10 C15 1.374(7) . ?
C11 H11 0.9300 . ?
C11 C12 1.392(7) . ?
C12 H12 0.9300 . ?
C12 C13 1.365(8) . ?
C13 H13 0.9300 . ?
C13 C14 1.358(8) . ?
C14 H14 0.9300 . ?
C14 C15 1.380(6) . ?
C15 H15 0.9300 . ?
C16 H16A 0.9600 . ?
C16 H16B 0.9600 . ?
C16 H16C 0.9600 . ?
C17 H17A 0.9600 . ?
C17 H17B 0.9600 . ?
C17 H17C 0.9600 . ?
C18 C19 1.412(5) . ?
C18 C31 1.522(5) . ?
C18 Mn2 2.168(4) . ?
C18 P2 1.796(4) . ?
C19 C20 1.442(5) . ?
C19 C28 1.505(6) . ?
C19 Mn2 2.151(4) . ?
C20 C21 1.407(6) . ?
C20 C29 1.515(5) . ?
C20 Mn2 2.148(4) . ?
C21 C22 1.487(5) . ?
C21 Mn2 2.184(4) . ?
C21 P2 1.800(4) . ?
C22 C23 1.394(6) . ?
C22 C27 1.379(6) . ?
C23 H23 0.9300 . ?
C23 C24 1.375(6) . ?
C24 H24 0.9300 . ?
C24 C25 1.389(7) . ?
C25 H25 0.9300 . ?
C25 C26 1.358(7) . ?
C26 H26 0.9300 . ?
C26 C27 1.392(6) . ?
C27 H27 0.9300 . ?
C28 H28A 0.9600 . ?
C28 H28B 0.9600 . ?
C28 H28C 0.9600 . ?
C29 H29A 0.9600 . ?
C29 H29B 0.9600 . ?
C29 H29C 0.9600 . ?
C30 H30 0.9800 . ?
C30 C31 1.571(5) . ?
C30 C32 1.520(5) . ?
C31 H31 0.9800 . ?
C31 C39 1.526(5) . ?
C32 C33 1.390(6) . ?
C32 C37 1.372(6) . ?
C33 H33 0.9300 . ?
C33 C34 1.381(6) . ?
C34 H34 0.9300 . ?
C34 C35 1.370(6) . ?
C35 C36 1.373(7) . ?
C35 O6 1.371(5) . ?
C36 H36 0.9300 . ?
C36 C37 1.410(6) . ?
C37 H37 0.9300 . ?
C38 H38A 0.9600 . ?
C38 H38B 0.9600 . ?
C38 H38C 0.9600 . ?
C38 O6 1.410(6) . ?
C39 C40 1.381(6) . ?
C39 C44 1.377(6) . ?
C40 H40 0.9300 . ?
C40 C41 1.381(6) . ?
C41 H41 0.9300 . ?
C41 C42 1.380(6) . ?
C42 C43 1.372(6) . ?
C42 O7 1.374(5) . ?
C43 H43 0.9300 . ?
C43 C44 1.396(5) . ?
C44 H44 0.9300 . ?
C45 H45A 0.9600 . ?
C45 H45B 0.9600 . ?
C45 H45C 0.9600 . ?
C45 O7 1.402(6) . ?
Mn1 P1 2.4025(13) . ?
Mn2 P1 2.1326(12) . ?
Mn2 P2 2.3773(13) . ?

loop_
_geom_torsion_atom_site_label_1
_geom_torsion_atom_site_label_2
_geom_torsion_atom_site_label_3
_geom_torsion_atom_site_label_4
_geom_torsion
_geom_torsion_site_symmetry_1
_geom_torsion_site_symmetry_2
_geom_torsion_site_symmetry_3
_geom_torsion_site_symmetry_4
_geom_torsion_publ_flag
C6 C7 C8 C9 2.9(6) . . . . ?
C6 C7 C8 C17 -173.6(4) . . . . ?
C6 C7 C8 Mn1 61.8(3) . . . . ?
C6 C30 C31 C18 -61.6(5) . . . . ?
C6 C30 C31 C39 172.7(3) . . . . ?
C6 C30 C32 C33 -63.7(5) . . . . ?
C6 C30 C32 C37 115.5(5) . . . . ?
C7 C6 C30 C31 -141.6(4) . . . . ?
C7 C6 C30 C32 -19.1(6) . . . . ?
C7 C6 P1 C9 -4.7(3) . . . . ?
C7 C6 P1 Mn1 -59.0(3) . . . . ?
C7 C6 P1 Mn2 171.3(2) . . . . ?
C7 C8 C9 C10 -177.5(5) . . . . ?
C7 C8 C9 Mn1 57.7(3) . . . . ?
C7 C8 C9 P1 -6.3(5) . . . . ?
C8 C9 C10 C11 -86.0(6) . . . . ?
C8 C9 C10 C15 99.0(6) . . . . ?
C8 C9 P1 C6 6.3(3) . . . . ?
C8 C9 P1 Mn1 61.0(3) . . . . ?
C8 C9 P1 Mn2 -169.4(2) . . . . ?
C9 C10 C11 C12 -174.6(4) . . . . ?
C9 C10 C15 C14 174.4(4) . . . . ?
C10 C9 P1 C6 178.1(4) . . . . ?
C10 C9 P1 Mn1 -127.2(4) . . . . ?
C10 C9 P1 Mn2 2.5(5) . . . . ?
C10 C11 C12 C13 0.8(8) . . . . ?
C11 C10 C15 C14 -0.8(7) . . . . ?
C11 C12 C13 C14 -1.8(9) . . . . ?
C12 C13 C14 C15 1.5(9) . . . . ?
C13 C14 C15 C10 -0.2(9) . . . . ?
C15 C10 C11 C12 0.5(7) . . . . ?
C16 C7 C8 C9 -178.9(4) . . . . ?
C16 C7 C8 C17 4.6(7) . . . . ?
C16 C7 C8 Mn1 -120.0(4) . . . . ?
C17 C8 C9 C10 -0.9(7) . . . . ?
C17 C8 C9 Mn1 -125.7(4) . . . . ?
C17 C8 C9 P1 170.3(4) . . . . ?
C18 C19 C20 C21 -1.8(5) . . . . ?
C18 C19 C20 C29 -175.6(4) . . . . ?
C18 C19 C20 Mn2 58.8(3) . . . . ?
C18 C31 C39 C40 111.0(4) . . . . ?
C18 C31 C39 C44 -70.7(5) . . . . ?
C19 C18 C31 C30 148.1(4) . . . . ?
C19 C18 C31 C39 -85.5(5) . . . . ?
C19 C18 P2 C21 -2.8(3) . . . . ?
C19 C18 P2 Mn2 -59.6(3) . . . . ?
C19 C20 C21 C22 178.8(4) . . . . ?
C19 C20 C21 Mn2 59.5(3) . . . . ?
C19 C20 C21 P2 -0.4(5) . . . . ?
C20 C21 C22 C23 -43.8(7) . . . . ?
C20 C21 C22 C27 136.6(5) . . . . ?
C20 C21 P2 C18 1.8(3) . . . . ?
C20 C21 P2 Mn2 58.2(3) . . . . ?
C21 C22 C23 C24 -178.9(4) . . . . ?
C21 C22 C27 C26 178.3(4) . . . . ?
C22 C21 P2 C18 -177.4(3) . . . . ?
C22 C21 P2 Mn2 -121.1(4) . . . . ?
C22 C23 C24 C25 0.2(8) . . . . ?
C23 C22 C27 C26 -1.2(7) . . . . ?
C23 C24 C25 C26 -0.7(8) . . . . ?
C24 C25 C26 C27 0.1(8) . . . . ?
C25 C26 C27 C22 0.9(8) . . . . ?
C27 C22 C23 C24 0.7(7) . . . . ?
C28 C19 C20 C21 175.7(4) . . . . ?
C28 C19 C20 C29 1.9(6) . . . . ?
C28 C19 C20 Mn2 -123.7(4) . . . . ?
C29 C20 C21 C22 -7.7(7) . . . . ?
C29 C20 C21 Mn2 -127.0(5) . . . . ?
C29 C20 C21 P2 173.1(3) . . . . ?
C30 C6 C7 C8 178.6(4) . . . . ?
C30 C6 C7 C16 0.6(8) . . . . ?
C30 C6 C7 Mn1 -120.8(5) . . . . ?
C30 C6 P1 C9 178.2(3) . . . . ?
C30 C6 P1 Mn1 123.9(4) . . . . ?
C30 C6 P1 Mn2 -5.8(4) . . . . ?
C30 C31 C39 C40 -118.6(4) . . . . ?
C30 C31 C39 C44 59.8(5) . . . . ?
C30 C32 C33 C34 178.0(4) . . . . ?
C30 C32 C37 C36 -177.4(4) . . . . ?
C31 C18 C19 C20 178.7(3) . . . . ?
C31 C18 C19 C28 1.3(6) . . . . ?
C31 C18 C19 Mn2 -123.3(3) . . . . ?
C31 C18 P2 C21 -178.0(3) . . . . ?
C31 C18 P2 Mn2 125.2(4) . . . . ?
C31 C30 C32 C33 60.6(5) . . . . ?
C31 C30 C32 C37 -120.2(4) . . . . ?
C31 C39 C40 C41 177.3(4) . . . . ?
C31 C39 C44 C43 -175.9(4) . . . . ?
C32 C30 C31 C18 174.4(3) . . . . ?
C32 C30 C31 C39 48.6(5) . . . . ?
C32 C33 C34 C35 0.5(7) . . . . ?
C33 C32 C37 C36 1.8(7) . . . . ?
C33 C34 C35 C36 -0.3(8) . . . . ?
C33 C34 C35 O6 -179.5(4) . . . . ?
C34 C35 C36 C37 0.9(8) . . . . ?
C34 C35 O6 C38 176.0(5) . . . . ?
C35 C36 C37 C32 -1.7(7) . . . . ?
C36 C35 O6 C38 -3.1(8) . . . . ?
C37 C32 C33 C34 -1.2(7) . . . . ?
C39 C40 C41 C42 -1.3(7) . . . . ?
C40 C39 C44 C43 2.5(6) . . . . ?
C40 C41 C42 C43 2.5(7) . . . . ?
C40 C41 C42 O7 -179.1(4) . . . . ?
C41 C42 C43 C44 -1.2(7) . . . . ?
C41 C42 O7 C45 176.3(4) . . . . ?
C42 C43 C44 C39 -1.3(7) . . . . ?
C43 C42 O7 C45 -5.4(7) . . . . ?
C44 C39 C40 C41 -1.2(7) . . . . ?
Mn1 C6 C7 C8 -60.6(3) . . . . ?
Mn1 C6 C7 C16 121.4(5) . . . . ?
Mn1 C6 C30 C31 126.8(3) . . . . ?
Mn1 C6 C30 C32 -110.7(4) . . . . ?
Mn1 C6 P1 C9 54.28(17) . . . . ?
Mn1 C6 P1 Mn2 -129.72(12) . . . . ?
Mn1 C7 C8 C9 -58.9(3) . . . . ?
Mn1 C7 C8 C17 124.6(5) . . . . ?
Mn1 C8 C9 C10 124.8(5) . . . . ?
Mn1 C8 C9 P1 -64.0(2) . . . . ?
Mn1 C9 C10 C11 8.2(6) . . . . ?
Mn1 C9 C10 C15 -166.9(3) . . . . ?
Mn1 C9 P1 C6 -54.69(16) . . . . ?
Mn1 C9 P1 Mn2 129.67(15) . . . . ?
Mn2 C18 C19 C20 -58.1(3) . . . . ?
Mn2 C18 C19 C28 124.6(4) . . . . ?
Mn2 C18 C31 C30 59.7(5) . . . . ?
Mn2 C18 C31 C39 -174.0(3) . . . . ?
Mn2 C18 P2 C21 56.81(14) . . . . ?
Mn2 C19 C20 C21 -60.6(3) . . . . ?
Mn2 C19 C20 C29 125.6(4) . . . . ?
Mn2 C20 C21 C22 119.4(4) . . . . ?
Mn2 C20 C21 P2 -59.8(2) . . . . ?
Mn2 C21 C22 C23 45.6(6) . . . . ?
Mn2 C21 C22 C27 -134.0(4) . . . . ?
Mn2 C21 P2 C18 -56.38(14) . . . . ?
O6 C35 C36 C37 -180.0(5) . . . . ?
O7 C42 C43 C44 -179.5(4) . . . . ?
P1 C6 C7 C8 1.9(5) . . . . ?
P1 C6 C7 C16 -176.1(4) . . . . ?
P1 C6 C7 Mn1 62.5(2) . . . . ?
P1 C6 C30 C31 34.9(5) . . . . ?
P1 C6 C30 C32 157.4(3) . . . . ?
P1 C9 C10 C11 103.7(5) . . . . ?
P1 C9 C10 C15 -71.3(5) . . . . ?
P2 C18 C19 C20 3.2(4) . . . . ?
P2 C18 C19 C28 -174.2(3) . . . . ?
P2 C18 C19 Mn2 61.2(2) . . . . ?
P2 C18 C31 C30 -37.0(5) . . . . ?
P2 C18 C31 C39 89.3(4) . . . . ?
P2 C21 C22 C23 135.3(4) . . . . ?
P2 C21 C22 C27 -44.3(5) . . . . ?
